data_2243580
loop_
_publ_author_name
'Cigler, Andrew J.'
'Kaduk, James A.'

_publ_section_title
;
 Structures of dipotassium rubidium citrate monohydrate,
 K~2~RbC~6~H~5~O~7~(H~2~O), and potassium dirubidium citrate monohydrate,
 KRb~2~C~6~H~5~O~7~(H~2~O), from laboratory X-ray powder diffraction data
 and DFT calculations
;
_journal_coeditor_code HB7917
_journal_issue 10
_journal_name_full 'Acta Crystallographica Section E'
_journal_page_first 1566
_journal_page_last 1571
_journal_paper_doi 10.1107/S2056989020011846
_journal_volume 76
_journal_year 2020
_chemical_formula_iupac '2K +, Rb +, C6 H5 O7 3-, H2 O'
_chemical_formula_moiety '2(K +), Rb +, C6 H5 O7 3-, H2 O'
_chemical_formula_sum 'C6 H7 K2.108 O8 Rb0.892'
_chemical_formula_weight 365.78
_chemical_name_common 'Dipotassium rubidium citrate monohydrate'
_chemical_name_systematic
;
Dipotassium rubidium citrate monohydrate
;
_space_group_IT_number 14
_space_group_name_Hall '-P 2yn'
_space_group_name_H-M_alt 'P 1 21/n 1'
_symmetry_cell_setting monoclinic
_symmetry_space_group_name_Hall '-P 2yn'
_symmetry_space_group_name_H-M 'P 1 21/n 1'
_audit_creation_method 'created in GSAS-II'
_cell_angle_alpha 90
_cell_angle_beta 98.334(7)
_cell_angle_gamma 90
_cell_formula_units_Z 4
_cell_length_a 7.2407(10)
_cell_length_b 11.8145(3)
_cell_length_c 13.062(2)
_cell_measurement_temperature 300
_cell_volume 1105.6(2)
_computing_molecular_graphics
;
Mercury (Macrae <i>et al.</i>,  2020), <i>Materials Studio</i>
(Dassault Systems, 2019), DIAMOND (Crystal Impact, 2015)
;
_computing_publication_material
;
publCIF (Westrip, 2010)
;
_computing_structure_refinement
;
GSAS-II (Toby & Von Dreele, 2013)
;
_computing_structure_solution
;
<i>FOX</i> (Favre-Nicolin & \<Cern\'y, 2002)
;
_diffrn_ambient_temperature 300
_diffrn_detector 'Si strip'
_diffrn_measurement_device_type 'PANalytical Empyrean'
_diffrn_radiation_probe x-ray
_diffrn_radiation_type K\a~1,2~
_diffrn_source 'sealed X-ray tube'
_exptl_crystal_density_diffrn 2.1976
_pd_block_id 2020-04-09T10:08|acig036|KadukJamesA.|NCCPAN
_pd_calc_method 'Rietveld Refinement'
_pd_char_colour white
_pd_instr_dist_spec/detc 240
_pd_instr_dist_src/spec 240
_pd_instr_location '107 WSC North Central College'
_pd_meas_2theta_range_inc 0.01671
_pd_meas_2theta_range_max 49.97251
_pd_meas_2theta_range_min 1.00840
_pd_meas_scan_method step
_pd_phase_name 'K2 Rb C6 H5 O7'
_pd_prep_temperature 403
_pd_proc_2theta_range_inc 0.01671
_pd_proc_2theta_range_max 49.98463
_pd_proc_2theta_range_min 1.02052
_pd_proc_info_datetime 2020-04-09T10:08
_pd_proc_ls_background_function
;
Background function: "chebyschev-1" function with 4 terms:
    2307(6), -280(6), 22(5), -43(4),
  Background peak parameters: pos, int, sig, gam:
    10.29(6), 1.13(5)e5, 2.80(23)e4, 0.100,
;
_pd_proc_ls_pref_orient_corr
;
Spherical Harmonics correction. Order = 2 Model: cylindrical
    Orientation angles: omega = 0.00; chi = 0.00; phi = 0.00;
    Coefficients:  0::C(2,0,-2) = -0.0803; 0::C(2,0,0) = 0.1239;
    0::C(2,0,2) = 0.2546;
Simple spherical harmonic correction Order = 2
    Coefficients:  0:0:C(2,-2) = 0.0000; 0:0:C(2,0) = 0.0000;
    0:0:C(2,2) = 0.0000;
;
_pd_proc_ls_profile_function
;
Finger-Cox-Jephcoat function parameters U, V, W, X, Y, SH/L:
  peak variance(Gauss) = Utan(Th)^2^+Vtan(Th)+W:
  peak HW(Lorentz) = X/cos(Th)+Ytan(Th); SH/L = S/L+H/L
  U, V, W in (centideg)^2^, X & Y in centideg
    19.949, 12.795, 0.000, 2.075, 0.000, 0.032,
  Crystallite size in microns with "isotropic" model:
  parameters: Size, G/L mix
    1.000, 1.000,
  Microstrain, "generalized" model (10^6^ * delta Q/Q)
  parameters: S400, S040, S004, S220, S202, S022, S301, S103, S121, G/L mix
    21847.124, 158.305, 5787.320, 10788.591, 22832.702, -379.772,
    23098.342, 3225.801, 2172.138, 1.000,
;
_pd_proc_ls_prof_R_factor 0.02566
_pd_proc_ls_prof_wR_expected 0.01789
_pd_proc_ls_prof_wR_factor 0.03308
_pd_proc_number_of_points 2931
_pd_spec_mounting 'Glass capillary'
_pd_spec_mount_mode transmission
_pd_spec_shape cylinder
_pd_spec_size_axial 12
_pd_spec_size_equat 0.5
_pd_spec_size_thick 0.5
_refine_ls_goodness_of_fit_all 1.884
_refine_ls_hydrogen_treatment refU
_refine_ls_matrix_type full
_refine_ls_number_constraints 15
_refine_ls_number_parameters 70
_refine_ls_number_restraints 29
_refine_ls_shift/su_max 0.2054
_refine_ls_weighting_scheme sigma
_refine_ls_wR_factor_obs 0.03327
_reflns_number_total 1960
_cod_data_source_file hb7917sup1.cif
_cod_data_source_block I
_cod_original_cell_volume 1105.56(9)
_cod_original_sg_symbol_H-M 'P 21/n'
_cod_database_code 2243580

loop_
_space_group_symop_id
_space_group_symop_operation_xyz
1 x,y,z
2 1/2-x,1/2+y,1/2-z
3 -x,-y,-z
4 1/2+x,1/2-y,1/2+z

loop_
_atom_site_type_symbol
_atom_site_label
_atom_site_fract_x
_atom_site_fract_y
_atom_site_fract_z
_atom_site_U_iso_or_equiv
_atom_site_adp_type
_atom_site_occupancy
_atom_site_symmetry_multiplicity
C C1 0.385(2) 0.3957(7) 0.1274(12) 0.033(4) Uiso 1.000 4
C C2 0.3114(18) 0.2874(6) 0.1675(13) 0.016(6) Uiso 1.000 4
C C3 0.4195(10) 0.1791(7) 0.1480(7) 0.016 Uiso 1.000 4
C C4 0.3077(19) 0.0749(7) 0.1745(12) 0.016 Uiso 1.000 4
C C5 0.358(2) -0.0357(7) 0.1277(11) 0.033 Uiso 1.000 4
C C6 0.6126(11) 0.1800(17) 0.2170(9) 0.033 Uiso 1.000 4
H H7 0.31533 0.29370 0.25488 0.021 Uiso 1.000 4
H H8 0.15997 0.27640 0.13043 0.021 Uiso 1.000 4
H H9 0.32956 0.06167 0.26187 0.021 Uiso 1.000 4
H H10 0.15318 0.09193 0.14804 0.021 Uiso 1.000 4
O O11 0.267(3) 0.4511(11) 0.0657(13) 0.033 Uiso 1.000 4
O O12 0.535(2) 0.4299(12) 0.1794(12) 0.033 Uiso 1.000 4
O O13 0.236(3) -0.0732(15) 0.0569(13) 0.033 Uiso 1.000 4
O O14 0.489(2) -0.0890(10) 0.1815(12) 0.033 Uiso 1.000 4
O O15 0.6078(18) 0.186(2) 0.3140(9) 0.033 Uiso 1.000 4
O O16 0.7512(13) 0.1662(17) 0.1688(11) 0.033 Uiso 1.000 4
O O17 0.4449(16) 0.1744(11) 0.0424(8) 0.033 Uiso 1.000 4
H H18 0.51930 0.13650 0.01110 0.043 Uiso 1.000 4
K K19 -0.1246(11) 0.4396(6) 0.1156(8) 0.0280(14) Uiso 0.928 4
Rb Rb20 -0.1246 0.4396 0.1156 0.0280 Uiso 0.072 4
K K21 0.9916(7) 0.1613(4) 0.3832(5) 0.0280 Uiso 0.645 4
Rb Rb22 0.9916 0.1613 0.3832 0.0280 Uiso 0.355 4
K K23 0.8338(8) -0.0689(4) 0.1125(4) 0.0280 Uiso 0.534 4
Rb Rb24 0.8338 -0.0689 0.1125 0.0280 Uiso 0.466 4
O O25 0.374(3) 0.2108(17) 0.4690(15) 0.080(11) Uiso 1.000 4
H H26 0.34120 0.28290 0.45890 0.104 Uiso 1.000 4
H H27 0.44720 0.20590 0.41980 0.104 Uiso 1.000 4

loop_
_atom_type_symbol
_atom_type_number_in_cell
_atom_type_scat_source
C 24 'International Tables Vol. C, Table 6.1.1.4'
H 28 'International Tables Vol. C, Table 6.1.1.4'
K 8.431 'International Tables Vol. C, Table 6.1.1.4'
O 32 'International Tables Vol. C, Table 6.1.1.4'
Rb 3.569 'International Tables Vol. C, Table 6.1.1.4'

loop_
_diffrn_radiation_wavelength
0.70932
0.71361

loop_
_geom_angle_atom_site_label_1
_geom_angle_atom_site_label_2
_geom_angle_atom_site_label_3
_geom_angle_site_symmetry_1
_geom_angle_site_symmetry_2
_geom_angle_site_symmetry_3
_geom_angle
_geom_angle_publ_flag
C2 C1 O11 1_555 1_555 1_555 114.7(5) yes
C2 C1 O12 1_555 1_555 1_555 113.9(5) yes
O11 C1 O12 1_555 1_555 1_555 128.8(5) yes
C1 C2 C3 1_555 1_555 1_555 115.7(5) yes
C2 C3 C4 1_555 1_555 1_555 109.32(17) yes
C2 C3 C6 1_555 1_555 1_555 109.59(17) yes
C4 C3 C6 1_555 1_555 1_555 109.52(17) yes
C2 C3 O17 1_555 1_555 1_555 109.46(17) yes
C4 C3 O17 1_555 1_555 1_555 109.51(17) yes
C6 C3 O17 1_555 1_555 1_555 109.43(17) yes
C3 C4 C5 1_555 1_555 1_555 115.7(5) yes
C4 C5 O13 1_555 1_555 1_555 114.5(5) yes
C4 C5 O14 1_555 1_555 1_555 114.4(5) yes
O13 C5 O14 1_555 1_555 1_555 128.3(5) yes
C3 C6 O15 1_555 1_555 1_555 115.3(4) yes
C3 C6 O16 1_555 1_555 1_555 114.9(4) yes
O15 C6 O16 1_555 1_555 1_555 129.5(5) yes
C1 O11 K19 1_555 1_555 3_565 156.8(15) yes
C1 O12 K19 1_555 1_555 1_655 126.7(14) yes
C1 O12 K23 1_555 1_555 2_655 132.9(11) yes
K19 O12 K23 1_655 1_555 2_655 96.1(6) yes
C5 O13 K23 1_555 1_555 3_655 113.6(12) yes
C5 O14 K19 1_555 1_555 2_545 128.2(8) yes
O11 K19 O12 3_565 1_555 1_455 92.3(5) yes
O11 K19 O14 3_565 1_555 2_555 159.0(6) yes
O12 K19 O14 1_455 1_555 2_555 84.9(6) yes
O11 K19 O25 3_565 1_555 4_565 74.2(5) yes
O12 K19 O25 1_455 1_555 4_565 106.8(6) yes
O14 K19 O25 2_555 1_555 4_565 126.5(6) yes
K19 K19 O25 3_565 1_555 4_565 69.1(5) yes
K21 K19 O25 2_555 1_555 4_565 123.5(5) yes
K21 K19 O25 4_465 1_555 4_565 46.3(4) yes
O11 Rb20 O12 3_565 1_555 1_455 92.3(4) yes
O11 Rb20 O14 3_565 1_555 2_555 159.0(4) yes
O12 Rb20 O14 1_455 1_555 2_555 84.9(5) yes
O11 Rb20 O25 3_565 1_555 4_565 74.2(5) yes
O12 Rb20 O25 1_455 1_555 4_565 106.8(6) yes
O14 Rb20 O25 2_555 1_555 4_565 126.5(5) yes
O12 Rb22 O15 2_645 1_555 1_555 89.0(6) yes
O12 Rb22 O17 2_645 1_555 4_666 146.8(4) yes
O15 Rb22 O17 1_555 1_555 4_666 87.1(4) yes
O12 Rb22 O25 2_645 1_555 1_655 109.1(5) yes
O15 Rb22 O25 1_555 1_555 1_655 162.0(6) yes
O17 Rb22 O25 4_666 1_555 1_655 78.0(4) yes
O12 K23 O13 2_645 1_555 3_655 142.4(5) yes
O12 Rb24 O13 2_645 1_555 3_655 142.4(4) yes
O12 Rb24 O14 2_645 1_555 1_555 82.9(5) yes
O13 Rb24 O14 3_655 1_555 1_555 104.0(4) yes
O12 Rb24 O17 2_645 1_555 3_655 142.0(4) yes
O13 Rb24 O17 3_655 1_555 3_655 71.1(4) yes
O14 Rb24 O17 1_555 1_555 3_655 68.0(4) yes

loop_
_geom_bond_atom_site_label_1
_geom_bond_atom_site_label_2
_geom_bond_site_symmetry_1
_geom_bond_site_symmetry_2
_geom_bond_distance
_geom_bond_publ_flag
C1 C2 1_555 1_555 1.5094(19) yes
C1 O11 1_555 1_555 1.269(5) yes
C1 O12 1_555 1_555 1.263(6) yes
C2 C1 1_555 1_555 1.5094(19) yes
C2 C3 1_555 1_555 1.5398(19) yes
C3 C2 1_555 1_555 1.5398(19) yes
C3 C4 1_555 1_555 1.5398(19) yes
C3 C6 1_555 1_555 1.5501(19) yes
C3 O17 1_555 1_555 1.419(5) yes
C4 C3 1_555 1_555 1.5398(19) yes
C4 C5 1_555 1_555 1.5100(19) yes
C5 C4 1_555 1_555 1.5100(19) yes
C5 O13 1_555 1_555 1.263(5) yes
C5 O14 1_555 1_555 1.261(5) yes
C6 C3 1_555 1_555 1.5501(19) yes
C6 O15 1_555 1_555 1.273(5) yes
C6 O16 1_555 1_555 1.271(5) yes
O11 C1 1_555 1_555 1.269(5) yes
O11 K19 1_555 1_555 3.00(2) yes
O11 K19 1_555 3_565 2.763(16) yes
O11 K21 1_555 2_655 3.055(16) yes
O12 C1 1_555 1_555 1.263(6) yes
O12 K19 1_555 1_655 2.714(19) yes
O12 K21 1_555 2_655 2.852(15) yes
O12 K23 1_555 2_655 2.746(15) yes
O13 C5 1_555 1_555 1.263(5) yes
O13 K23 1_555 1_455 3.11(2) yes
O13 K23 1_555 3_655 2.766(19) yes
O14 C5 1_555 1_555 1.261(5) yes
O14 K19 1_555 2_545 2.711(18) yes
O14 K21 1_555 2_645 3.077(14) yes
O14 K23 1_555 1_555 2.784(16) yes
O15 C6 1_555 1_555 1.273(5) yes
O15 K19 1_555 2_545 3.05(3) yes
O15 K21 1_555 1_555 2.809(14) yes
O15 K23 1_555 2_655 3.07(2) yes
O16 C6 1_555 1_555 1.271(5) yes
O16 K21 1_555 1_555 3.076(16) yes
O16 K23 1_555 1_555 2.96(2) yes
O17 C3 1_555 1_555 1.419(5) yes
O17 K21 1_555 4_565 2.899(12) yes
O17 K23 1_555 3_655 2.922(14) yes
K19 O11 1_555 1_555 3.00(2) yes
K19 O11 1_555 3_565 2.763(16) yes
K19 O12 1_555 1_455 2.714(19) yes
K19 O14 1_555 2_555 2.711(18) yes
K19 O15 1_555 2_555 3.05(3) yes
Rb20 O11 1_555 1_555 3.00(2) yes
Rb20 O11 1_555 3_565 2.763(13) yes
Rb20 O12 1_555 1_455 2.714(17) yes
Rb20 O14 1_555 2_555 2.711(15) yes
Rb20 O15 1_555 2_555 3.05(2) yes
Rb20 O25 1_555 4_565 2.61(2) yes
K21 O11 1_555 2_645 3.055(16) yes
K21 O12 1_555 2_645 2.852(15) yes
K21 O14 1_555 2_655 3.077(14) yes
K21 O15 1_555 1_555 2.809(14) yes
K21 O16 1_555 1_555 3.076(16) yes
K21 O17 1_555 4_666 2.899(12) yes
K21 O25 1_555 1_655 2.89(2) yes
Rb22 O11 1_555 2_645 3.055(15) yes
Rb22 O12 1_555 2_645 2.852(14) yes
Rb22 O14 1_555 2_655 3.077(13) yes
Rb22 O15 1_555 1_555 2.809(13) yes
Rb22 O16 1_555 1_555 3.076(13) yes
Rb22 O17 1_555 4_666 2.899(11) yes
Rb22 O25 1_555 1_655 2.89(2) yes
K23 O12 1_555 2_645 2.746(15) yes
K23 O13 1_555 1_655 3.11(2) yes
K23 O13 1_555 3_655 2.766(19) yes
K23 O14 1_555 1_555 2.784(16) yes
K23 O15 1_555 2_645 3.07(2) yes
K23 O16 1_555 1_555 2.96(2) yes
K23 O17 1_555 3_655 2.922(14) yes
Rb24 O12 1_555 2_645 2.746(15) yes
Rb24 O13 1_555 1_655 3.11(2) yes
Rb24 O13 1_555 3_655 2.766(19) yes
Rb24 O14 1_555 1_555 2.784(16) yes
Rb24 O15 1_555 2_645 3.07(2) yes
Rb24 O16 1_555 1_555 2.957(18) yes
Rb24 O17 1_555 3_655 2.922(13) yes
O25 K19 1_555 4_666 2.61(2) yes
O25 K21 1_555 1_455 2.89(2) yes
